data_8104425
loop_
_publ_author_name
'Floerke, U.'

_publ_section_title
;
 Crystal structure of Rubidium vanadium diphosphate
;
_journal_name_full 'Zeitschrift fuer Kristallographie (149,1979-)'
_journal_page_first 137
_journal_page_last 138
_journal_volume 191
_journal_year 1990
_chemical_formula_sum 'O7 P2 Rb V'
_chemical_name_systematic 'Rb V P2 O7'
_space_group_IT_number 14
_symmetry_space_group_name_Hall '-P 2ybc'
_symmetry_space_group_name_H-M 'P 1 21/c 1'
_cell_angle_alpha 90
_cell_angle_beta 105.7
_cell_angle_gamma 90
_cell_formula_units_Z 4
_cell_length_a 7.511
_cell_length_b 10.035
_cell_length_c 8.254
_cell_volume 598.917
_citation_journal_id_ASTM ZEKRDZ
_cod_data_source_file Floerke_ZEKRDZ_1990_1399.cif
_cod_data_source_block O7P2Rb1V1
_cod_original_cell_volume 598.9173
_cod_original_formula_sum 'O7 P2 Rb1 V1'
_cod_database_code 8104425

loop_
_symmetry_equiv_pos_as_xyz
x,y,z
-x,y+1/2,-z+1/2
-x,-y,-z
x,-y-1/2,z-1/2

loop_
_atom_site_label
_atom_site_type_symbol
_atom_site_fract_x
_atom_site_fract_y
_atom_site_fract_z
_atom_site_occupancy
_atom_site_U_iso_or_equiv
O5 O-2 0.49638 0.0017 0.22602 1 0.0
V1 V+3 0.26284 0.10043 0.23989 1 0.0
P1 P+5 0.36628 0.40424 0.16852 1 0.0
O7 O-2 0.16811 0.44399 0.19256 1 0.0
O1 O-2 1.05313 0.22078 0.26296 1 0.0
O4 O-2 0.41165 0.26373 0.2382 1 0.0
O2 O-2 0.35083 0.41229 -0.01536 1 0.0
P2 P+5 0.06363 0.36655 0.31229 1 0.0
O6 O-2 0.12968 -0.0747 0.23057 1 0.0
Rb1 Rb+1 0.68658 0.18743 0.04925 1 0.0
O3 O-2 0.17712 0.10508 -0.01068 1 0.0
